data_1559896
loop_
_publ_author_name
'Khadivjam, Tinasadat'
'Che-Quang, Huy'
'Maris, Thierry'
'Ajoyan, Zvart'
'Howarth, Ashlee J.'
'Wuest, James D.'

_publ_section_title
;
 Modular Construction of Porous Hydrogen-Bonded Molecular Materials from
 Melams
;
_journal_issue 31
_journal_name_full 'Chemistry-A European Journal'
_journal_page_first 7026
_journal_page_last 7040
_journal_paper_doi 10.1002/chem.202000186
_journal_volume 26
_journal_year 2020
_chemical_formula_moiety 'C27 H33 N33'
_chemical_formula_sum 'C27 H33 N33'
_chemical_formula_weight 819.86
_chemical_name_systematic
;
N2,N2',N2''-(2,4,6-trimethylbenzene-1,3,5-triyl)
tris[N2-(4,6-diamino-1,3,5-triazin-2-yl)
-1,3,5-triazine-2,4,6-triamine] unknown solvate
;
_space_group_crystal_system trigonal
_space_group_IT_number 165
_space_group_name_Hall '-P 3 2"c'
_space_group_name_H-M_alt 'P -3 c 1'
_atom_sites_solution_hydrogens geom
_atom_sites_solution_primary dual
_audit_creation_date 2019-10-08
_audit_creation_method
;
Olex2 1.2
(compiled 2018.05.29 svn.r3508 for OlexSys, GUI svn.r5506)
;
_cell_angle_alpha 90
_cell_angle_beta 90
_cell_angle_gamma 120
_cell_formula_units_Z 6
_cell_length_a 27.8270(11)
_cell_length_b 27.8270(11)
_cell_length_c 21.2262(7)
_cell_measurement_reflns_used 4712
_cell_measurement_temperature 100
_cell_measurement_theta_max 67.400
_cell_measurement_theta_min 3.176
_cell_volume 14234.3(9)
_computing_cell_refinement
;
SAINT (2013) V8.38A; Integration Software for Single Crystal Data. 
Bruker AXS Inc., Madison, WI 53719-1173.'
;
_computing_data_collection
;
APEX 2 (2013) Bruker AXS Inc., Madison, WI 53719-1173.
;
_computing_data_reduction
;
SAINT (2013) V8.38A; Integration Software for Single Crystal Data. 
Bruker AXS Inc., Madison, WI 53719-1173.'
;
_computing_molecular_graphics 'Olex2 (Dolomanov et al., 2009)'
_computing_publication_material 'Olex2 (Dolomanov et al., 2009)'
_computing_structure_refinement 'XL (Sheldrick, 2008)'
_computing_structure_solution 'SHELXT 2014/5 (Sheldrick, 2014)'
_diffrn_ambient_temperature 100
_diffrn_detector 'CCD area detector'
_diffrn_detector_area_resol_mean 8.3
_diffrn_detector_type 'Bruker APEX2 CCD'
_diffrn_measured_fraction_theta_full 0.982
_diffrn_measured_fraction_theta_max 0.974
_diffrn_measurement_device 'three-circle diffractometer'
_diffrn_measurement_device_type 'Bruker Smart APEX'
_diffrn_measurement_method '\w scans'
_diffrn_radiation_collimation 'Focusing mirrors'
_diffrn_radiation_monochromator 'Quazar MX Mirror Optics'
_diffrn_radiation_probe x-ray
_diffrn_radiation_type CuK\a
_diffrn_radiation_wavelength 1.54178
_diffrn_reflns_av_R_equivalents 0.0366
_diffrn_reflns_av_unetI/netI 0.0378
_diffrn_reflns_Laue_measured_fraction_full 0.982
_diffrn_reflns_Laue_measured_fraction_max 0.974
_diffrn_reflns_limit_h_max 29
_diffrn_reflns_limit_h_min -33
_diffrn_reflns_limit_k_max 33
_diffrn_reflns_limit_k_min -27
_diffrn_reflns_limit_l_max 25
_diffrn_reflns_limit_l_min -24
_diffrn_reflns_number 64830
_diffrn_reflns_point_group_measured_fraction_full 0.982
_diffrn_reflns_point_group_measured_fraction_max 0.974
_diffrn_reflns_theta_full 67.679
_diffrn_reflns_theta_max 70.127
_diffrn_reflns_theta_min 1.833
_diffrn_source 'Microfocus Source'
_diffrn_source_target Cu
_diffrn_source_type 'Incoatec I\mS High Brilliance Microsource'
_exptl_absorpt_coefficient_mu 0.344
_exptl_absorpt_correction_T_max 0.7533
_exptl_absorpt_correction_T_min 0.5660
_exptl_absorpt_correction_type multi-scan
_exptl_absorpt_process_details
;
SADABS-2016/2 (Bruker,2016/2) was used for absorption correction. 
wR2(int) was 0.1280 before and 0.0584 after correction. 
The Ratio of minimum to maximum transmission is 0.7514. 
The \l/2 correction factor is Not present.'
;
_exptl_crystal_colour 'clear light colourless'
_exptl_crystal_colour_lustre clear
_exptl_crystal_colour_modifier light
_exptl_crystal_colour_primary colourless
_exptl_crystal_density_diffrn 0.574
_exptl_crystal_description Needle
_exptl_crystal_F_000 2556
_exptl_crystal_size_max 0.45
_exptl_crystal_size_mid 0.22
_exptl_crystal_size_min 0.22
_refine_diff_density_max 0.319
_refine_diff_density_min -0.295
_refine_diff_density_rms 0.054
_refine_ls_extinction_coef .
_refine_ls_extinction_method none
_refine_ls_goodness_of_fit_ref 1.025
_refine_ls_hydrogen_treatment constr
_refine_ls_matrix_type full
_refine_ls_number_parameters 347
_refine_ls_number_reflns 8793
_refine_ls_number_restraints 343
_refine_ls_restrained_S_all 1.016
_refine_ls_R_factor_all 0.1187
_refine_ls_R_factor_gt 0.0927
_refine_ls_shift/su_max 0.000
_refine_ls_shift/su_mean 0.000
_refine_ls_structure_factor_coef Fsqd
_refine_ls_weighting_details 'w=1/[\s^2^(Fo^2^)+(0.2000P)^2^] where P=(Fo^2^+2Fc^2^)/3'
_refine_ls_weighting_scheme calc
_refine_ls_wR_factor_gt 0.2953
_refine_ls_wR_factor_ref 0.3123
_reflns_Friedel_coverage 0.000
_reflns_Friedel_fraction_full .
_reflns_Friedel_fraction_max .
_reflns_number_gt 4978
_reflns_number_total 8793
_reflns_threshold_expression 'I > 2\s(I)'
_cod_data_source_file melam_10_jw2198.cif
_cod_data_source_block jw2198
_cod_depositor_comments
;
The following automatic conversions were performed:

data item '_diffrn_radiation_probe' value 'X-ray' was changed to
'x-ray' in accordance with the built-in table derived from the CIF
Core dictionary named 'cif_core.dic' version 2.4.5 last updated on
2014-11-21.

Automatic conversion script
Id: cif_fix_values 8369 2020-08-20 11:38:08Z andrius 
;
_cod_original_cell_volume 14234.3(12)
_cod_database_code 1559896

loop_
_space_group_symop_id
_space_group_symop_operation_xyz
1 'x, y, z'
2 '-y, x-y, z'
3 '-x+y, -x, z'
4 'y, x, -z+1/2'
5 'x-y, -y, -z+1/2'
6 '-x, -x+y, -z+1/2'
7 '-x, -y, -z'
8 'y, -x+y, -z'
9 'x-y, x, -z'
10 '-y, -x, z-1/2'
11 '-x+y, y, z-1/2'
12 'x, x-y, z-1/2'

loop_
_atom_site_label
_atom_site_type_symbol
_atom_site_fract_x
_atom_site_fract_y
_atom_site_fract_z
_atom_site_U_iso_or_equiv
_atom_site_adp_type
_atom_site_occupancy
_atom_site_site_symmetry_order
_atom_site_calc_flag
_atom_site_refinement_flags_posn
_atom_site_refinement_flags_adp
_atom_site_refinement_flags_occupancy
_atom_site_disorder_assembly
_atom_site_disorder_group
N1 N 0.33944(11) 0.10063(10) 0.26021(7) 0.0690(6) Uani 1 1 d . U . . .
C7A C 0.35273(19) 0.1272(2) 0.3190(3) 0.0723(14) Uani 0.712(9) 1 d D U . A 1
N2A N 0.33001(15) 0.09481(18) 0.3689(2) 0.0737(14) Uani 0.712(9) 1 d D U . A 1
C8A C 0.34151(18) 0.1221(2) 0.4230(3) 0.0910(18) Uani 0.712(9) 1 d D U . A 1
N3A N 0.3729(2) 0.17752(19) 0.42985(18) 0.0813(17) Uani 0.712(9) 1 d D U . A 1
C9A C 0.3920(2) 0.20295(19) 0.37596(17) 0.0771(16) Uani 0.712(9) 1 d D U . A 1
N4A N 0.3830(2) 0.1795(2) 0.3178(2) 0.0803(16) Uani 0.712(9) 1 d D U . A 1
N5A N 0.3188(3) 0.0904(3) 0.4772(3) 0.108(3) Uani 0.712(9) 1 d D U . A 1
H5AA H 0.298064 0.054099 0.474367 0.129 Uiso 0.712(9) 1 calc R . . A 1
H5AB H 0.325292 0.106692 0.514236 0.129 Uiso 0.712(9) 1 calc R . . A 1
N6A N 0.4238(3) 0.25820(15) 0.37816(13) 0.098(2) Uani 0.712(9) 1 d D U . A 1
H6AA H 0.430883 0.275571 0.414566 0.118 Uiso 0.712(9) 1 calc R . . A 1
H6AB H 0.437620 0.277182 0.343204 0.118 Uiso 0.712(9) 1 calc R . . A 1
C7B C 0.3419(3) 0.1320(4) 0.3149(6) 0.072(3) Uani 0.288(9) 1 d D U . A 2
N2B N 0.3228(2) 0.0982(4) 0.3643(6) 0.155(11) Uani 0.288(9) 1 d D U . A 2
C8B C 0.3272(3) 0.1241(4) 0.4182(6) 0.114(6) Uani 0.288(9) 1 d D U . A 2
N3B N 0.3485(4) 0.1792(4) 0.4256(5) 0.091(5) Uani 0.288(9) 1 d D U . A 2
C9B C 0.3652(4) 0.2057(4) 0.3719(5) 0.107(6) Uani 0.288(9) 1 d D U . A 2
N4B N 0.3631(4) 0.1842(4) 0.3138(4) 0.083(4) Uani 0.288(9) 1 d D U . A 2
N5B N 0.3064(5) 0.0865(9) 0.4680(9) 0.173(14) Uani 0.288(9) 1 d D U . A 2
H5BA H 0.292882 0.050840 0.460917 0.207 Uiso 0.288(9) 1 calc R . . A 2
H5BB H 0.306868 0.098352 0.506552 0.207 Uiso 0.288(9) 1 calc R . . A 2
N6B N 0.3865(7) 0.2605(4) 0.3782(6) 0.113(5) Uani 0.288(9) 1 d D U . A 2
H6BA H 0.388081 0.274804 0.415595 0.136 Uiso 0.288(9) 1 calc R . . A 2
H6BB H 0.399015 0.282166 0.344913 0.136 Uiso 0.288(9) 1 calc R . . A 2
N7 N 0.35418(12) 0.11672(11) 0.15243(8) 0.0746(7) Uani 1 1 d . U . . .
N8 N 0.32150(15) 0.16965(14) 0.09971(10) 0.0926(9) Uani 1 1 d . U . . .
N9 N 0.30565(15) 0.15020(13) 0.20951(10) 0.0905(9) Uani 1 1 d . U . . .
N10 N 0.36788(16) 0.13466(14) 0.04682(10) 0.1085(12) Uani 1 1 d . U . . .
H10A H 0.360652 0.146535 0.011625 0.130 Uiso 1 1 calc R . . . .
H10B H 0.386929 0.117215 0.045802 0.130 Uiso 1 1 calc R . . . .
N11 N 0.2696(2) 0.1981(2) 0.15652(14) 0.153(2) Uani 1 1 d . U . . .
H11A H 0.260655 0.208003 0.121016 0.183 Uiso 1 1 calc R . . . .
H11B H 0.256835 0.202772 0.192560 0.183 Uiso 1 1 calc R . . . .
N12 N 0.44012(12) 0.000000 0.250000 0.0773(10) Uani 1 2 d S TU P . .
N13 N 0.51991(13) 0.03371(18) 0.30774(11) 0.1100(12) Uani 1 1 d . U . . .
N14 N 0.51622(13) 0.0178(2) 0.41637(11) 0.1262(15) Uani 1 1 d . U . . .
N15 N 0.43513(12) -0.01533(17) 0.35567(10) 0.1077(12) Uani 1 1 d . U . . .
N16 N 0.59770(15) 0.0693(3) 0.36812(14) 0.207(3) Uani 1 1 d . U . . .
H16A H 0.618136 0.084861 0.334495 0.248 Uiso 1 1 calc R . . . .
H16B H 0.613624 0.073415 0.405099 0.248 Uiso 1 1 calc R . . . .
N17 N 0.43175(15) -0.0288(3) 0.46180(12) 0.239(4) Uani 1 1 d . U . . .
H17A H 0.448142 -0.027145 0.497847 0.286 Uiso 1 1 calc R . . . .
H17B H 0.395322 -0.045377 0.459832 0.286 Uiso 1 1 calc R . . . .
C1 C 0.33903(11) 0.04909(11) 0.25587(7) 0.0613(6) Uani 1 1 d . U . . .
C2 C 0.38844(11) 0.04894(12) 0.25613(8) 0.0637(6) Uani 1 1 d . U . . .
C3 C 0.38649(13) 0.000000 0.250000 0.0642(8) Uani 1 2 d S TU P . .
C4 C 0.28865(13) 0.000000 0.250000 0.0601(8) Uani 1 2 d S TU P . .
C5 C 0.23219(16) 0.000000 0.250000 0.0782(11) Uani 1 2 d S TU P . .
H5A H 0.239519 0.038130 0.254554 0.117 Uiso 0.5 1 calc R . . B -1
H5B H 0.212658 -0.015591 0.210233 0.117 Uiso 0.5 1 calc R . . B -1
H5C H 0.209185 -0.022539 0.285213 0.117 Uiso 0.5 1 calc R . . B -1
C6 C 0.44297(14) 0.10255(16) 0.25942(13) 0.0915(10) Uani 1 1 d . U . . .
H6A H 0.436054 0.133633 0.263846 0.137 Uiso 1 1 calc R . . . .
H6B H 0.464213 0.101681 0.295792 0.137 Uiso 1 1 calc R . . . .
H6C H 0.464125 0.107220 0.220754 0.137 Uiso 1 1 calc R . . . .
C10 C 0.33223(14) 0.12534(13) 0.20417(9) 0.0723(8) Uani 1 1 d . U . . .
C11 C 0.35028(16) 0.14293(14) 0.10072(10) 0.0805(9) Uani 1 1 d . U . . .
C12 C 0.30316(19) 0.17581(17) 0.15571(13) 0.0941(11) Uani 1 1 d . U . . .
C13 C 0.46762(14) 0.00757(17) 0.30836(10) 0.0844(10) Uani 1 1 d . U . . .
C14 C 0.54251(17) 0.0393(2) 0.36304(14) 0.1221(18) Uani 1 1 d . U . . .
C15 C 0.46197(15) -0.0064(2) 0.41039(13) 0.1140(16) Uani 1 1 d . U . . .

loop_
_atom_site_aniso_label
_atom_site_aniso_U_11
_atom_site_aniso_U_22
_atom_site_aniso_U_33
_atom_site_aniso_U_23
_atom_site_aniso_U_13
_atom_site_aniso_U_12
N1 0.1114(18) 0.0827(14) 0.0207(7) -0.0026(7) 0.0012(8) 0.0545(13)
C7A 0.120(4) 0.074(2) 0.0245(14) 0.0006(14) -0.0013(18) 0.050(3)
N2A 0.121(4) 0.067(3) 0.0252(14) -0.0002(13) 0.0028(16) 0.041(3)
C8A 0.166(5) 0.061(2) 0.0276(17) -0.0028(16) 0.014(2) 0.043(3)
N3A 0.135(4) 0.070(2) 0.0276(13) 0.0038(11) 0.0033(19) 0.043(2)
C9A 0.125(4) 0.072(2) 0.0296(13) 0.0014(13) 0.0053(17) 0.046(2)
N4A 0.127(4) 0.074(2) 0.0357(14) -0.0016(13) -0.0005(18) 0.047(2)
N5A 0.190(6) 0.073(3) 0.0244(15) -0.0104(15) 0.006(2) 0.039(3)
N6A 0.171(5) 0.0652(19) 0.0320(12) -0.0039(11) 0.0095(18) 0.039(2)
C7B 0.106(9) 0.081(5) 0.026(3) -0.006(3) 0.006(4) 0.044(6)
N2B 0.29(3) 0.074(7) 0.028(4) -0.008(4) 0.022(8) 0.033(11)
C8B 0.210(17) 0.079(5) 0.027(4) -0.007(4) 0.018(7) 0.052(9)
N3B 0.151(12) 0.082(5) 0.035(3) -0.006(3) 0.000(5) 0.054(7)
C9B 0.188(17) 0.075(5) 0.045(4) -0.002(3) 0.013(7) 0.056(8)
N4B 0.133(10) 0.078(4) 0.031(3) 0.004(3) 0.006(5) 0.046(6)
N5B 0.34(4) 0.108(12) 0.057(9) 0.016(9) 0.069(15) 0.102(18)
N6B 0.138(13) 0.073(5) 0.118(9) -0.014(4) 0.012(8) 0.045(7)
N7 0.124(2) 0.0989(17) 0.0315(8) 0.0034(9) 0.0072(9) 0.0789(17)
N8 0.160(3) 0.123(2) 0.0380(9) 0.0077(11) 0.0047(12) 0.102(2)
N9 0.148(3) 0.110(2) 0.0425(10) 0.0034(11) 0.0162(12) 0.086(2)
N10 0.208(4) 0.151(3) 0.0377(10) 0.0242(12) 0.0325(14) 0.142(3)
N11 0.302(6) 0.215(4) 0.0620(15) 0.027(2) 0.036(2) 0.220(5)
N12 0.0824(14) 0.132(3) 0.0341(12) 0.0099(14) 0.0049(7) 0.0659(15)
N13 0.0809(17) 0.192(4) 0.0470(11) 0.0212(15) 0.0063(10) 0.061(2)
N14 0.0766(17) 0.216(4) 0.0431(11) 0.0245(16) -0.0030(10) 0.041(2)
N15 0.0756(17) 0.190(3) 0.0373(10) 0.0140(13) 0.0057(9) 0.051(2)
N16 0.075(2) 0.397(8) 0.0552(15) 0.058(3) 0.0118(13) 0.048(3)
N17 0.080(2) 0.458(9) 0.0378(12) 0.065(3) -0.0033(12) 0.030(4)
C1 0.0914(16) 0.0821(15) 0.0113(6) -0.0034(7) -0.0043(7) 0.0441(13)
C2 0.0768(15) 0.0963(17) 0.0182(7) -0.0068(8) -0.0078(8) 0.0435(13)
C3 0.0711(14) 0.104(2) 0.0286(11) 0.0028(13) 0.0014(7) 0.0520(12)
C4 0.0797(14) 0.089(2) 0.0148(9) -0.0010(11) -0.0005(5) 0.0444(11)
C5 0.0893(19) 0.093(3) 0.0537(18) 0.0036(17) 0.0018(9) 0.0463(15)
C6 0.0822(19) 0.123(3) 0.0476(12) 0.0002(14) 0.0044(12) 0.0352(18)
C10 0.124(2) 0.0907(19) 0.0235(8) 0.0007(9) 0.0003(10) 0.0698(19)
C11 0.138(3) 0.105(2) 0.0314(9) 0.0090(11) 0.0169(12) 0.086(2)
C12 0.151(3) 0.121(3) 0.0478(12) 0.0053(14) 0.0113(15) 0.096(3)
C13 0.0770(17) 0.151(3) 0.0349(11) 0.0125(13) 0.0048(10) 0.0644(19)
C14 0.084(2) 0.207(5) 0.0457(13) 0.0220(19) 0.0060(13) 0.051(3)
C15 0.079(2) 0.194(4) 0.0390(12) 0.0171(17) 0.0050(12) 0.046(2)

loop_
_atom_type_symbol
_atom_type_description
_atom_type_scat_dispersion_real
_atom_type_scat_dispersion_imag
_atom_type_scat_source
C C 0.0181 0.0091 'International Tables Vol C Tables 4.2.6.8 and 6.1.1.4'
H H 0.0000 0.0000 'International Tables Vol C Tables 4.2.6.8 and 6.1.1.4'
N N 0.0311 0.0180 'International Tables Vol C Tables 4.2.6.8 and 6.1.1.4'

loop_
_geom_angle_atom_site_label_1
_geom_angle_atom_site_label_2
_geom_angle_atom_site_label_3
_geom_angle
_geom_angle_site_symmetry_1
_geom_angle_site_symmetry_3
C7A N1 C1 117.0(3) . .
C7A N1 C10 123.2(3) . .
C7B N1 C10 110.8(5) . .
C1 N1 C7B 129.5(5) . .
C1 N1 C10 119.53(17) . .
N2A C7A N1 116.2(4) . .
N4A C7A N1 115.9(4) . .
N4A C7A N2A 127.8(5) . .
C8A N2A C7A 113.9(4) . .
N2A C8A N3A 125.7(4) . .
N2A C8A N5A 116.6(5) . .
N3A C8A N5A 117.7(5) . .
C9A N3A C8A 112.3(4) . .
N3A C9A N4A 127.3(5) . .
N3A C9A N6A 116.6(4) . .
N6A C9A N4A 116.2(4) . .
C7A N4A C9A 113.0(5) . .
C8A N5A H5AA 120.0 . .
C8A N5A H5AB 120.0 . .
H5AA N5A H5AB 120.0 . .
C9A N6A H6AA 120.0 . .
C9A N6A H6AB 120.0 . .
H6AA N6A H6AB 120.0 . .
N2B C7B N1 109.2(9) . .
N4B C7B N1 122.5(9) . .
N4B C7B N2B 128.2(11) . .
C8B N2B C7B 113.7(10) . .
N2B C8B N3B 126.1(10) . .
N2B C8B N5B 110.8(12) . .
N3B C8B N5B 123.2(13) . .
C9B N3B C8B 111.7(9) . .
N3B C9B N4B 128.0(9) . .
N3B C9B N6B 112.7(10) . .
N6B C9B N4B 119.3(9) . .
C7B N4B C9B 112.4(10) . .
C8B N5B H5BA 120.0 . .
C8B N5B H5BB 120.0 . .
H5BA N5B H5BB 120.0 . .
C9B N6B H6BA 120.0 . .
C9B N6B H6BB 120.0 . .
H6BA N6B H6BB 120.0 . .
C10 N7 C11 113.8(2) . .
C11 N8 C12 115.4(2) . .
C10 N9 C12 114.4(2) . .
H10A N10 H10B 120.0 . .
C11 N10 H10A 120.0 . .
C11 N10 H10B 120.0 . .
H11A N11 H11B 120.0 . .
C12 N11 H11A 120.0 . .
C12 N11 H11B 120.0 . .
C13 N12 C3 117.79(18) 5 .
C13 N12 C3 117.78(18) . .
C13 N12 C13 124.4(4) . 5
C13 N13 C14 114.1(3) . .
C15 N14 C14 112.6(3) . .
C13 N15 C15 113.4(3) . .
H16A N16 H16B 120.0 . .
C14 N16 H16A 120.0 . .
C14 N16 H16B 120.0 . .
H17A N17 H17B 120.0 . .
C15 N17 H17A 120.0 . .
C15 N17 H17B 120.0 . .
C2 C1 N1 119.7(3) . .
C2 C1 C4 121.0(3) . .
C4 C1 N1 119.3(3) . .
C1 C2 C6 120.7(3) . .
C3 C2 C1 118.0(3) . .
C3 C2 C6 121.3(3) . .
C2 C3 N12 117.84(18) 5 .
C2 C3 N12 117.84(18) . .
C2 C3 C2 124.3(4) . 5
C1 C4 C1 117.7(3) 5 .
C1 C4 C5 121.15(17) . .
C1 C4 C5 121.15(17) 5 .
C4 C5 H5A 109.5 . .
C4 C5 H5B 109.5 . .
C4 C5 H5C 109.5 . .
H5A C5 H5B 109.5 . .
H5A C5 H5C 109.5 . .
H5B C5 H5C 109.5 . .
C2 C6 H6A 109.5 . .
C2 C6 H6B 109.5 . .
C2 C6 H6C 109.5 . .
H6A C6 H6B 109.5 . .
H6A C6 H6C 109.5 . .
H6B C6 H6C 109.5 . .
N7 C10 N1 114.1(2) . .
N9 C10 N1 117.0(2) . .
N9 C10 N7 128.8(2) . .
N8 C11 N7 123.0(2) . .
N10 C11 N7 118.5(3) . .
N10 C11 N8 117.7(2) . .
N8 C12 N9 123.6(3) . .
N8 C12 N11 117.7(3) . .
N11 C12 N9 117.0(3) . .
N13 C13 N12 117.3(2) . .
N13 C13 N15 128.1(3) . .
N15 C13 N12 114.6(3) . .
N13 C14 N14 126.4(4) . .
N13 C14 N16 118.8(3) . .
N14 C14 N16 114.7(3) . .
N14 C15 N15 124.8(3) . .
N14 C15 N17 117.1(3) . .
N17 C15 N15 117.6(3) . .

loop_
_geom_bond_atom_site_label_1
_geom_bond_atom_site_label_2
_geom_bond_distance
_geom_bond_site_symmetry_2
N1 C7A 1.402(6) .
N1 C7B 1.433(13) .
N1 C1 1.432(4) .
N1 C10 1.437(3) .
C7A N2A 1.329(4) .
C7A N4A 1.266(5) .
N2A C8A 1.324(4) .
C8A N3A 1.346(5) .
C8A N5A 1.395(4) .
N3A C9A 1.310(4) .
C9A N4A 1.360(4) .
C9A N6A 1.337(5) .
N5A H5AA 0.8800 .
N5A H5AB 0.8800 .
N6A H6AA 0.8800 .
N6A H6AB 0.8800 .
C7B N2B 1.329(4) .
C7B N4B 1.266(5) .
N2B C8B 1.324(4) .
C8B N3B 1.346(5) .
C8B N5B 1.395(4) .
N3B C9B 1.310(4) .
C9B N4B 1.360(4) .
C9B N6B 1.337(5) .
N5B H5BA 0.8800 .
N5B H5BB 0.8800 .
N6B H6BA 0.8800 .
N6B H6BB 0.8800 .
N7 C10 1.335(3) .
N7 C11 1.352(3) .
N8 C11 1.338(4) .
N8 C12 1.338(4) .
N9 C10 1.245(4) .
N9 C12 1.366(4) .
N10 H10A 0.8800 .
N10 H10B 0.8800 .
N10 C11 1.309(3) .
N11 H11A 0.8800 .
N11 H11B 0.8800 .
N11 C12 1.355(5) .
N12 C3 1.492(5) .
N12 C13 1.415(3) .
N12 C13 1.415(3) 5
N13 C13 1.260(4) .
N13 C14 1.304(4) .
N14 C14 1.318(4) .
N14 C15 1.316(5) .
N15 C13 1.287(4) .
N15 C15 1.335(4) .
N16 H16A 0.8800 .
N16 H16B 0.8800 .
N16 C14 1.336(5) .
N17 H17A 0.8800 .
N17 H17B 0.8800 .
N17 C15 1.328(4) .
C1 C2 1.377(4) .
C1 C4 1.390(3) .
C2 C3 1.342(3) .
C2 C6 1.506(4) .
C4 C5 1.571(6) .
C5 H5A 0.9800 .
C5 H5B 0.9800 .
C5 H5C 0.9800 .
C6 H6A 0.9800 .
C6 H6B 0.9800 .
C6 H6C 0.9800 .

loop_
_geom_hbond_atom_site_label_D
_geom_hbond_atom_site_label_H
_geom_hbond_atom_site_label_A
_geom_hbond_distance_DH
_geom_hbond_distance_HA
_geom_hbond_distance_DA
_geom_hbond_angle_DHA
_geom_hbond_site_symmetry_A
_geom_hbond_publ_flag
N5A H5AB N8 0.88 2.24 3.093(8) 163.3 12_556 yes
N5B H5BB N8 0.88 2.38 3.25(2) 166.2 12_556 yes
N10 H10A N3A 0.88 2.12 2.967(5) 160.1 12 yes
N10 H10A N3B 0.88 2.02 2.892(11) 173.1 12 yes
N17 H17A N14 0.88 2.03 2.904(4) 174.4 7_656 yes
